data_2019966
loop_
_publ_author_name
'Smith, Graham'

_publ_section_title
;
 The structures of the isomorphous potassium and rubidium salts of
 4-nitrobenzoic acid and an overview of the metal complex
 stereochemistries of the alkali metal salt series with this ligand
;
_journal_coeditor_code KY3080
_journal_issue 6
_journal_name_full 'Acta Crystallographica Section C'
_journal_page_first
;
;
_journal_paper_doi 10.1107/S205322961500947X
_journal_volume 71
_journal_year 2015
_chemical_formula_iupac '[Rb (C7 H4 N2 O2) (H2 O)2]'
_chemical_formula_moiety 'C7 H8 N O6 Rb'
_chemical_formula_sum 'C7 H8 N O6 Rb'
_chemical_formula_weight 287.61
_chemical_name_common 'rubidium 4-nitrobenzoate dihydrate'
_chemical_name_systematic
;
Poly[\m~3~-aqua-aqua-\m~5~-(4-nitrobenzoato)-rubidium]
;
_space_group_IT_number 14
_symmetry_cell_setting monoclinic
_symmetry_space_group_name_Hall '-P 2ybc'
_symmetry_space_group_name_H-M 'P 1 21/c 1'
_atom_sites_solution_hydrogens geom
_atom_sites_solution_primary direct
_atom_sites_solution_secondary difmap
_audit_creation_method SHELXL-97
_cell_angle_alpha 90.00
_cell_angle_beta 98.739(8)
_cell_angle_gamma 90.00
_cell_formula_units_Z 4
_cell_length_a 5.9355(5)
_cell_length_b 7.0456(7)
_cell_length_c 24.204(2)
_cell_measurement_reflns_used 1174
_cell_measurement_temperature 200(2)
_cell_measurement_theta_max 28.52
_cell_measurement_theta_min 3.47
_cell_volume 1000.44(16)
_computing_cell_refinement
;
CrysAlis PRO (Agilent, 2013)
;
_computing_data_collection
;
CrysAlis PRO (Agilent, 2013)
;
_computing_data_reduction
;
CrysAlis PRO (Agilent, 2013)
;
_computing_molecular_graphics
;
PLATON (Spek, 2009)
;
_computing_publication_material
;
PLATON (Spek, 2009)
;
_computing_structure_refinement
;
SHELXL97 (Sheldrick, 2008) within WinGX (Farrugia, 2012)
;
_computing_structure_solution
;
SIR92 (Altomare <i>et al.</i>, 1993)
;
_diffrn_ambient_temperature 200(2)
_diffrn_detector_area_resol_mean 16.077
_diffrn_measured_fraction_theta_full 0.998
_diffrn_measured_fraction_theta_max 0.998
_diffrn_measurement_device_type 'Oxford Diffraction Gemini-S CCD-detector'
_diffrn_measurement_method '\w scans'
_diffrn_radiation_monochromator graphite
_diffrn_radiation_source 'Enhance (Mo) X-ray source'
_diffrn_radiation_type MoK\a
_diffrn_radiation_wavelength 0.71073
_diffrn_reflns_av_R_equivalents 0.0321
_diffrn_reflns_av_sigmaI/netI 0.0510
_diffrn_reflns_limit_h_max 4
_diffrn_reflns_limit_h_min -7
_diffrn_reflns_limit_k_max 8
_diffrn_reflns_limit_k_min -7
_diffrn_reflns_limit_l_max 29
_diffrn_reflns_limit_l_min -28
_diffrn_reflns_number 3439
_diffrn_reflns_theta_full 26.00
_diffrn_reflns_theta_max 26.00
_diffrn_reflns_theta_min 3.36
_diffrn_standards_number 0
_exptl_absorpt_coefficient_mu 4.958
_exptl_absorpt_correction_T_max 0.980
_exptl_absorpt_correction_T_min 0.549
_exptl_absorpt_correction_type multi-scan
_exptl_absorpt_process_details
;
(CrysAlis PRO; Agilent, 2013)
;
_exptl_crystal_colour colourless
_exptl_crystal_density_diffrn 1.910
_exptl_crystal_density_method 'not measured'
_exptl_crystal_description plate
_exptl_crystal_F_000 568
_exptl_crystal_size_max 0.31
_exptl_crystal_size_mid 0.24
_exptl_crystal_size_min 0.10
_refine_diff_density_max 0.506
_refine_diff_density_min -0.514
_refine_ls_extinction_coef 0.0184(13)
_refine_ls_extinction_expression Fc^*^=kFc[1+0.001xFc^2^\l^3^/sin(2\q)]^-1/4^
_refine_ls_extinction_method
;
SHELXL97 (Sheldrick, 2008) within WinGX (Farrugia, 2012)
;
_refine_ls_goodness_of_fit_ref 0.966
_refine_ls_hydrogen_treatment constr
_refine_ls_matrix_type full
_refine_ls_number_parameters 137
_refine_ls_number_reflns 1969
_refine_ls_number_restraints 0
_refine_ls_restrained_S_all 0.966
_refine_ls_R_factor_all 0.0432
_refine_ls_R_factor_gt 0.0340
_refine_ls_shift/su_max 0.001
_refine_ls_shift/su_mean 0.000
_refine_ls_structure_factor_coef Fsqd
_refine_ls_weighting_details 'calc w=1/[\s^2^(Fo^2^)+(0.0438P)^2^] where P=(Fo^2^+2Fc^2^)/3'
_refine_ls_weighting_scheme calc
_refine_ls_wR_factor_gt 0.0768
_refine_ls_wR_factor_ref 0.0823
_reflns_number_gt 1692
_reflns_number_total 1969
_reflns_threshold_expression I>2\s(I)
_cod_data_source_file ky3080sup1.cif
_cod_data_source_block II
_cod_original_sg_symbol_H-M 'P 21/c'
_cod_database_code 2019966
_cod_database_fobs_code 2019966

loop_
_symmetry_equiv_pos_as_xyz
'x, y, z'
'-x, y+1/2, -z+1/2'
'-x, -y, -z'
'x, -y+1/2, z+1/2'

loop_
_atom_site_aniso_label
_atom_site_aniso_U_11
_atom_site_aniso_U_22
_atom_site_aniso_U_33
_atom_site_aniso_U_12
_atom_site_aniso_U_13
_atom_site_aniso_U_23
Rb1 0.0287(2) 0.0251(2) 0.0233(2) -0.00020(10) 0.00590(10) -0.0004(2)
O1W 0.0353(13) 0.0451(16) 0.0268(15) -0.0013(12) 0.0076(11) 0.0027(13)
O2W 0.0494(16) 0.0275(14) 0.0246(14) -0.0020(11) 0.0069(12) 0.0045(11)
O11 0.0453(15) 0.0437(16) 0.0295(15) -0.0112(13) 0.0172(12) -0.0049(13)
O12 0.0357(14) 0.0540(17) 0.0222(14) 0.0036(12) 0.0032(11) -0.0130(13)
O41 0.0537(17) 0.069(2) 0.0381(17) -0.0099(16) 0.0234(14) 0.0118(16)
O42 0.0633(18) 0.0499(18) 0.0185(14) -0.0014(14) 0.0081(13) -0.0027(13)
N4 0.0446(18) 0.0286(16) 0.0216(17) 0.0024(14) 0.0110(14) 0.0030(14)
C1 0.0243(16) 0.0133(15) 0.0179(17) -0.0003(13) 0.0026(13) -0.0002(13)
C2 0.0280(17) 0.0173(16) 0.0226(18) -0.0031(14) -0.0004(14) 0.0004(14)
C3 0.0227(16) 0.0205(16) 0.0282(19) -0.0022(14) 0.0071(13) 0.0032(16)
C4 0.0298(17) 0.0181(16) 0.0163(17) 0.0023(13) 0.0058(14) 0.0031(14)
C5 0.0274(17) 0.0204(17) 0.0216(18) -0.0012(14) -0.0006(13) -0.0008(15)
C6 0.0197(15) 0.0209(16) 0.0241(18) -0.0014(13) 0.0042(13) -0.0009(15)
C11 0.0279(18) 0.0214(17) 0.0245(19) 0.0083(15) 0.0059(14) -0.0013(15)

loop_
_atom_site_type_symbol
_atom_site_label
_atom_site_fract_x
_atom_site_fract_y
_atom_site_fract_z
_atom_site_U_iso_or_equiv
_atom_site_thermal_displace_type
_atom_site_calc_flag
_atom_site_refinement_flags
_atom_site_occupancy
Rb Rb1 0.78049(5) 0.69598(4) 1.025610(10) 0.02550(10) Uani d . 1.000
O O1W 0.7211(4) 0.9980(4) 0.94096(11) 0.0354(8) Uani d . 1.000
O O2W 0.7393(4) 0.2888(3) 1.01744(11) 0.0337(8) Uani d . 1.000
O O11 1.0358(4) 0.6237(4) 0.63766(11) 0.0383(9) Uani d . 1.000
O O12 0.7228(4) 0.4612(4) 0.60615(10) 0.0374(9) Uani d . 1.000
O O41 0.4706(5) 0.4209(5) 0.87570(12) 0.0519(10) Uani d . 1.000
O O42 0.8054(5) 0.5305(4) 0.90717(11) 0.0437(10) Uani d . 1.000
N N4 0.6575(5) 0.4828(4) 0.86862(13) 0.0310(10) Uani d . 1.000
C C1 0.7987(5) 0.5306(4) 0.70310(13) 0.0186(9) Uani d . 1.000
C C2 0.5929(5) 0.4550(5) 0.71350(14) 0.0231(10) Uani d . 1.000
C C3 0.5446(5) 0.4405(4) 0.76745(15) 0.0235(10) Uani d . 1.000
C C4 0.7062(5) 0.5016(4) 0.81099(13) 0.0212(10) Uani d . 1.000
C C5 0.9124(5) 0.5805(5) 0.80252(14) 0.0236(10) Uani d . 1.000
C C6 0.9564(5) 0.5940(5) 0.74803(13) 0.0215(9) Uani d . 1.000
C C11 0.8583(6) 0.5394(5) 0.64466(15) 0.0244(10) Uani d . 1.000
H H2 0.48390 0.41280 0.68310 0.0280 Uiso c R 1.000
H H3 0.40340 0.38960 0.77440 0.0280 Uiso c R 1.000
H H5 1.01980 0.62390 0.83300 0.0280 Uiso c R 1.000
H H6 1.09650 0.64730 0.74110 0.0260 Uiso c R 1.000
H H11W 0.57380 0.99300 0.92080 0.0530 Uiso d R 1.000
H H12W 0.80120 1.03010 0.91800 0.0530 Uiso d R 1.000
H H21W 0.74790 0.23000 1.04900 0.0500 Uiso d R 1.000
H H22W 0.72870 0.19920 0.99220 0.0500 Uiso d R 1.000

loop_
_atom_type_symbol
_atom_type_description
_atom_type_scat_dispersion_real
_atom_type_scat_dispersion_imag
_atom_type_scat_source
C C 0.0033 0.0016 'International Tables Vol C Tables 4.2.6.8 and 6.1.1.4'
H H 0.0000 0.0000 'International Tables Vol C Tables 4.2.6.8 and 6.1.1.4'
N N 0.0061 0.0033 'International Tables Vol C Tables 4.2.6.8 and 6.1.1.4'
O O 0.0106 0.0060 'International Tables Vol C Tables 4.2.6.8 and 6.1.1.4'
Rb Rb -0.9393 2.9676 'International Tables Vol C Tables 4.2.6.8 and 6.1.1.4'

loop_
_geom_angle_atom_site_label_1
_geom_angle_atom_site_label_2
_geom_angle_atom_site_label_3
_geom_angle_site_symmetry_1
_geom_angle_site_symmetry_3
_geom_angle
_geom_angle_publ_flag
O1W Rb1 O2W . . 132.29(8) no
O1W Rb1 O42 . . 69.34(7) no
O1W Rb1 O2W . 3_667 74.52(7) no
O1W Rb1 O41 . 3_667 134.93(8) no
O1W Rb1 O2W . 3_767 76.45(6) no
O1W Rb1 O42 . 3_767 136.48(7) no
O1W Rb1 O11 . 4_565 107.34(7) no
O1W Rb1 O12 . 4_565 82.16(7) no
O2W Rb1 O42 . . 65.19(7) no
O2W Rb1 O2W . 3_667 86.66(6) no
O2W Rb1 O41 . 3_667 75.16(8) no
O2W Rb1 O2W . 3_767 94.70(6) no
O2W Rb1 O42 . 3_767 65.47(7) no
O2W Rb1 O11 . 4_565 118.86(7) no
O2W Rb1 O12 . 4_565 142.00(7) no
O2W Rb1 O42 3_667 . 83.56(7) no
O41 Rb1 O42 3_667 . 134.56(8) no
O2W Rb1 O42 3_767 . 62.72(7) no
O42 Rb1 O42 . 3_767 98.19(7) no
O11 Rb1 O42 4_565 . 148.68(7) no
O12 Rb1 O42 4_565 . 151.50(7) no
O2W Rb1 O41 3_667 3_667 72.51(7) no
O2W Rb1 O2W 3_667 3_767 141.53(7) no
O2W Rb1 O42 3_667 3_767 147.60(7) no
O2W Rb1 O11 3_667 4_565 126.57(7) no
O2W Rb1 O12 3_667 4_565 89.16(6) no
O2W Rb1 O41 3_767 3_667 144.83(7) no
O41 Rb1 O42 3_667 3_767 84.10(8) no
O11 Rb1 O41 4_565 3_667 70.81(7) no
O12 Rb1 O41 4_565 3_667 67.59(8) no
O2W Rb1 O42 3_767 3_767 61.38(7) no
O2W Rb1 O11 3_767 4_565 86.04(6) no
O2W Rb1 O12 3_767 4_565 111.30(6) no
O11 Rb1 O42 4_565 3_767 61.88(7) no
O12 Rb1 O42 4_565 3_767 102.54(7) no
O11 Rb1 O12 4_565 4_565 41.06(7) no
Rb1 O2W Rb1 . 3_667 93.34(6) no
Rb1 O2W Rb1 . 3_767 85.30(6) no
Rb1 O2W Rb1 3_667 3_767 141.53(9) no
Rb1 O11 C11 4_564 . 90.2(2) no
Rb1 O12 C11 4_564 . 90.3(2) no
Rb1 O41 N4 3_667 . 138.5(2) no
Rb1 O42 N4 . . 132.3(2) no
Rb1 O42 Rb1 . 3_767 81.81(6) no
Rb1 O42 N4 3_767 . 131.5(2) no
H11W O1W H12W . . 104.00 no
Rb1 O1W H11W . . 110.00 no
Rb1 O1W H12W . . 131.00 no
Rb1 O2W H21W 3_667 . 104.00 no
Rb1 O2W H21W . . 115.00 no
Rb1 O2W H22W . . 140.00 no
H21W O2W H22W . . 105.00 no
Rb1 O2W H22W 3_767 . 77.00 no
Rb1 O2W H21W 3_767 . 112.00 no
Rb1 O2W H22W 3_667 . 80.00 no
O41 N4 O42 . . 123.3(3) no
O42 N4 C4 . . 118.4(3) no
O41 N4 C4 . . 118.4(3) no
C2 C1 C11 . . 121.5(3) no
C2 C1 C6 . . 119.0(3) no
C6 C1 C11 . . 119.5(3) no
C1 C2 C3 . . 120.9(3) no
C2 C3 C4 . . 118.6(3) no
C3 C4 C5 . . 122.5(3) no
N4 C4 C3 . . 118.8(3) no
N4 C4 C5 . . 118.7(3) no
C4 C5 C6 . . 117.8(3) no
C1 C6 C5 . . 121.2(3) no
O11 C11 O12 . . 124.5(3) no
O11 C11 C1 . . 118.1(3) no
O12 C11 C1 . . 117.4(3) no
C1 C2 H2 . . 120.00 no
C3 C2 H2 . . 120.00 no
C2 C3 H3 . . 121.00 no
C4 C3 H3 . . 121.00 no
C4 C5 H5 . . 121.00 no
C6 C5 H5 . . 121.00 no
C1 C6 H6 . . 119.00 no
C5 C6 H6 . . 119.00 no

loop_
_geom_bond_atom_site_label_1
_geom_bond_atom_site_label_2
_geom_bond_site_symmetry_2
_geom_bond_distance
_geom_bond_publ_flag
Rb1 O1W . 2.938(3) yes
Rb1 O2W . 2.884(2) yes
Rb1 O42 . 3.119(3) yes
Rb1 O2W 3_667 3.105(2) yes
Rb1 O41 3_667 3.112(3) yes
Rb1 O2W 3_767 3.182(2) yes
Rb1 O42 3_767 3.165(3) yes
Rb1 O11 4_565 3.165(3) yes
Rb1 O12 4_565 3.155(3) yes
O11 C11 . 1.243(4) no
O12 C11 . 1.262(4) no
O41 N4 . 1.228(4) no
O42 N4 . 1.227(4) no
O1W H11W . 0.9300 no
O1W H12W . 0.8200 no
O2W H21W . 0.8600 no
O2W H22W . 0.8700 no
N4 C4 . 1.473(4) no
C1 C2 . 1.390(4) no
C1 C6 . 1.396(4) no
C1 C11 . 1.511(5) no
C2 C3 . 1.383(5) no
C3 C4 . 1.382(5) no
C4 C5 . 1.388(4) no
C5 C6 . 1.386(5) no
C2 H2 . 0.9500 no
C3 H3 . 0.9500 no
C5 H5 . 0.9500 no
C6 H6 . 0.9500 no

loop_
_geom_hbond_atom_site_label_D
_geom_hbond_atom_site_label_H
_geom_hbond_atom_site_label_A
_geom_hbond_site_symmetry_A
_geom_hbond_distance_DH
_geom_hbond_distance_HA
_geom_hbond_distance_DA
_geom_hbond_angle_DHA
_geom_hbond_publ_flag
O1W H11W O12 2_656 0.93 1.80 2.720(3) 169 yes
O1W H12W O11 2_756 0.82 1.89 2.706(4) 174 yes
O2W H21W O12 4_555 0.86 1.95 2.790(4) 163 yes
O2W H22W O1W 1_545 0.87 1.88 2.752(4) 176 yes

loop_
_geom_torsion_atom_site_label_1
_geom_torsion_atom_site_label_2
_geom_torsion_atom_site_label_3
_geom_torsion_atom_site_label_4
_geom_torsion_site_symmetry_1
_geom_torsion_site_symmetry_3
_geom_torsion_site_symmetry_4
_geom_torsion
_geom_torsion_publ_flag
O1W Rb1 O2W Rb1 . . 3_667 -65.51(10) no
O1W Rb1 O2W Rb1 . . 3_767 75.94(9) no
O42 Rb1 O2W Rb1 . . 3_667 -84.45(8) no
O42 Rb1 O2W Rb1 . . 3_767 57.00(7) no
O2W Rb1 O2W Rb1 3_667 . 3_667 0.00(8) no
O2W Rb1 O2W Rb1 3_667 . 3_767 141.45(7) no
O41 Rb1 O2W Rb1 3_667 . 3_667 72.78(7) no
O41 Rb1 O2W Rb1 3_667 . 3_767 -145.77(8) no
O2W Rb1 O2W Rb1 3_767 . 3_667 -141.45(7) no
O2W Rb1 O2W Rb1 3_767 . 3_767 0.00(7) no
O42 Rb1 O2W Rb1 3_767 . 3_667 163.01(9) no
O42 Rb1 O2W Rb1 3_767 . 3_767 -55.54(7) no
O11 Rb1 O2W Rb1 4_565 . 3_667 130.49(7) no
O11 Rb1 O2W Rb1 4_565 . 3_767 -88.06(7) no
O12 Rb1 O2W Rb1 4_565 . 3_667 84.35(11) no
O12 Rb1 O2W Rb1 4_565 . 3_767 -134.21(9) no
O1W Rb1 O42 N4 . . . -82.5(3) no
O1W Rb1 O42 Rb1 . . 3_767 136.78(8) no
O2W Rb1 O42 N4 . . . 82.7(3) no
O2W Rb1 O42 Rb1 . . 3_767 -58.09(7) no
O2W Rb1 O42 N4 3_667 . . -6.6(3) no
O2W Rb1 O42 Rb1 3_667 . 3_767 -147.38(7) no
O41 Rb1 O42 N4 3_667 . . 51.0(3) no
O41 Rb1 O42 Rb1 3_667 . 3_767 -89.76(11) no
O2W Rb1 O42 N4 3_767 . . -167.5(3) no
O2W Rb1 O42 Rb1 3_767 . 3_767 51.78(6) no
O42 Rb1 O42 N4 3_767 . . 140.8(3) no
O42 Rb1 O42 Rb1 3_767 . 3_767 0.00(8) no
O11 Rb1 O42 N4 4_565 . . -172.1(2) no
O11 Rb1 O42 Rb1 4_565 . 3_767 47.18(15) no
O12 Rb1 O42 N4 4_565 . . -82.8(3) no
O12 Rb1 O42 Rb1 4_565 . 3_767 136.44(12) no
O1W Rb1 O2W Rb1 . 3_667 3_667 135.69(9) no
O2W Rb1 O2W Rb1 . 3_667 3_667 0.00(7) no
O42 Rb1 O2W Rb1 . 3_667 3_667 65.39(7) no
O1W Rb1 O41 N4 . 3_667 3_667 66.1(4) no
O2W Rb1 O41 N4 . 3_667 3_667 -69.8(4) no
O42 Rb1 O41 N4 . 3_667 3_667 -40.3(4) no
O1W Rb1 O2W Rb1 . 3_767 3_767 -132.43(8) no
O2W Rb1 O2W Rb1 . 3_767 3_767 0.00(7) no
O42 Rb1 O2W Rb1 . 3_767 3_767 -58.93(7) no
O1W Rb1 O42 Rb1 . 3_767 3_767 -68.52(11) no
O1W Rb1 O42 N4 . 3_767 3_767 72.8(3) no
O2W Rb1 O42 Rb1 . 3_767 3_767 57.88(7) no
O2W Rb1 O42 N4 . 3_767 3_767 -160.8(3) no
O42 Rb1 O42 Rb1 . 3_767 3_767 0.00(8) no
O42 Rb1 O42 N4 . 3_767 3_767 141.3(3) no
O1W Rb1 O11 C11 . 4_565 4_565 73.8(2) no
O2W Rb1 O11 C11 . 4_565 4_565 -118.5(2) no
O42 Rb1 O11 C11 . 4_565 4_565 152.4(2) no
O1W Rb1 O12 C11 . 4_565 4_565 -146.7(2) no
O2W Rb1 O12 C11 . 4_565 4_565 55.3(2) no
O42 Rb1 O12 C11 . 4_565 4_565 -146.4(2) no
Rb1 O11 C11 O12 4_564 . . 40.4(4) no
Rb1 O11 C11 C1 4_564 . . -139.2(3) no
Rb1 O12 C11 O11 4_564 . . -40.5(4) no
Rb1 O12 C11 C1 4_564 . . 139.0(3) no
Rb1 O41 N4 O42 3_667 . . -5.7(6) no
Rb1 O41 N4 C4 3_667 . . 174.6(2) no
Rb1 O42 N4 O41 . . . -30.2(5) no
Rb1 O42 N4 C4 . . . 149.5(2) no
Rb1 O42 N4 O41 3_767 . . 93.0(4) no
Rb1 O42 N4 C4 3_767 . . -87.3(3) no
O41 N4 C4 C3 . . . -3.1(4) no
O41 N4 C4 C5 . . . 176.7(3) no
O42 N4 C4 C3 . . . 177.2(3) no
O42 N4 C4 C5 . . . -3.0(4) no
C6 C1 C2 C3 . . . -0.7(5) no
C11 C1 C2 C3 . . . 177.3(3) no
C2 C1 C6 C5 . . . 0.9(5) no
C11 C1 C6 C5 . . . -177.1(3) no
C2 C1 C11 O11 . . . 173.8(3) no
C2 C1 C11 O12 . . . -5.8(5) no
C6 C1 C11 O11 . . . -8.3(5) no
C6 C1 C11 O12 . . . 172.1(3) no
C1 C2 C3 C4 . . . -0.5(5) no
C2 C3 C4 N4 . . . -178.8(3) no
C2 C3 C4 C5 . . . 1.4(5) no
N4 C4 C5 C6 . . . 179.0(3) no
C3 C4 C5 C6 . . . -1.2(5) no
C4 C5 C6 C1 . . . 0.1(5) no
